data_2214242
loop_
_publ_author_name
'Cuthbert, Julie A.'
'Taylor, Dennis K.'
'Tiekink, Edward R. T.'

_publ_section_title (+)-(5<i>S</i>)-5-[(1<i>S</i>)-2-Benzoyl-1-hydroxyethyl]-1,2,3,4-tetrahydrofuran-2-one
_journal_coeditor_code HG2239
_journal_issue 7
_journal_name_full 'Acta Crystallographica Section E'
_journal_page_first o3349
_journal_page_last o3349
_journal_paper_doi 10.1107/S160053680703084X
_journal_volume 63
_journal_year 2007
_chemical_formula_iupac 'C13 H14 O4'
_chemical_formula_moiety 'C13 H14 O4'
_chemical_formula_sum 'C13 H14 O4'
_chemical_formula_weight 234.24
_chemical_name_systematic
;
(+)-(5S)-5-[(1S)-2-Benzoyl-1-hydroxyethyl]-1,2,3,4-tetrahydrofuran-2-one
;
_space_group_IT_number 14
_symmetry_cell_setting monoclinic
_symmetry_space_group_name_Hall '-P 2yn'
_symmetry_space_group_name_H-M 'P 1 21/n 1'
_atom_sites_solution_hydrogens geom
_atom_sites_solution_primary direct
_atom_sites_solution_secondary difmap
_audit_creation_method SHELXL-97
_cell_angle_alpha 90
_cell_angle_beta 106.628(2)
_cell_angle_gamma 90
_cell_formula_units_Z 4
_cell_length_a 14.6504(16)
_cell_length_b 5.5565(6)
_cell_length_c 14.7565(15)
_cell_measurement_reflns_used 2654
_cell_measurement_temperature 223(2)
_cell_measurement_theta_max 29.0
_cell_measurement_theta_min 2.3
_cell_volume 1151.0(2)
_computing_cell_refinement 'SAINT (Bruker, 2000)'
_computing_data_collection 'SMART (Bruker, 2000)'
_computing_data_reduction SAINT
_computing_molecular_graphics 'ORTEPII (Johnson, 1976) and DIAMOND (Brandenburg, 2006)'
_computing_publication_material SHELXL97
_computing_structure_refinement 'SHELXL97 (Sheldrick, 1997)'
_computing_structure_solution 'SIR92 (Altomare <i>et al.</i>,  1994)'
_diffrn_ambient_temperature 223(2)
_diffrn_measured_fraction_theta_full 0.998
_diffrn_measured_fraction_theta_max 0.998
_diffrn_measurement_device_type 'Bruker SMART CCD'
_diffrn_measurement_method \w
_diffrn_radiation_monochromator graphite
_diffrn_radiation_source 'fine-focus sealed tube'
_diffrn_radiation_type MoK\a
_diffrn_radiation_wavelength 0.71069
_diffrn_reflns_av_R_equivalents 0.021
_diffrn_reflns_av_sigmaI/netI 0.034
_diffrn_reflns_limit_h_max 18
_diffrn_reflns_limit_h_min -19
_diffrn_reflns_limit_k_max 7
_diffrn_reflns_limit_k_min -7
_diffrn_reflns_limit_l_max 19
_diffrn_reflns_limit_l_min -11
_diffrn_reflns_number 7754
_diffrn_reflns_theta_full 27.50
_diffrn_reflns_theta_max 27.50
_diffrn_reflns_theta_min 1.73
_diffrn_standards_decay_% 0
_diffrn_standards_number 0
_exptl_absorpt_coefficient_mu 0.100
_exptl_absorpt_correction_T_max 1
_exptl_absorpt_correction_T_min 0.857
_exptl_absorpt_correction_type multi-scan
_exptl_absorpt_process_details '(SADABS; Bruker, 2000)'
_exptl_crystal_colour colourless
_exptl_crystal_density_diffrn 1.352
_exptl_crystal_density_method 'not measured'
_exptl_crystal_description block
_exptl_crystal_F_000 496
_exptl_crystal_size_max 0.47
_exptl_crystal_size_mid 0.18
_exptl_crystal_size_min 0.16
_refine_diff_density_max 0.272
_refine_diff_density_min -0.144
_refine_ls_extinction_method none
_refine_ls_goodness_of_fit_ref 1.04
_refine_ls_hydrogen_treatment constr
_refine_ls_matrix_type full
_refine_ls_number_parameters 157
_refine_ls_number_reflns 2635
_refine_ls_number_restraints 1
_refine_ls_restrained_S_all 1.04
_refine_ls_R_factor_all 0.054
_refine_ls_R_factor_gt 0.044
_refine_ls_shift/su_max 0.000
_refine_ls_shift/su_mean 0.000
_refine_ls_structure_factor_coef Fsqd
_refine_ls_weighting_details 'calc w=1/[\s^2^(Fo^2^)+(0.0595P)^2^+0.2723P] where P=(Fo^2^+2Fc^2^)/3'
_refine_ls_weighting_scheme calc
_refine_ls_wR_factor_gt 0.112
_refine_ls_wR_factor_ref 0.122
_reflns_number_gt 2124
_reflns_number_total 2635
_reflns_threshold_expression I>2\s(I)
_cod_data_source_file hg2239.cif
_cod_data_source_block I
_cod_original_sg_symbol_H-M 'P 21/n'
_cod_database_code 2214242
_cod_database_fobs_code 2214242

loop_
_symmetry_equiv_pos_as_xyz
'x, y, z'
'-x+1/2, y+1/2, -z+1/2'
'-x, -y, -z'
'x-1/2, -y-1/2, z-1/2'

loop_
_atom_site_type_symbol
_atom_site_label
_atom_site_fract_x
_atom_site_fract_y
_atom_site_fract_z
_atom_site_U_iso_or_equiv
_atom_site_adp_type
_atom_site_calc_flag
_atom_site_refinement_flags
_atom_site_occupancy
O O1 0.39803(7) 0.15817(19) 0.47990(7) 0.0425(3) Uani d D 1
H H1O 0.3653 0.0391 0.4868 0.058 Uiso d D 1
O O3 0.41520(8) 0.2218(2) 0.20524(7) 0.0477(3) Uani d . 1
O O11 0.30843(7) 0.58579(17) 0.38984(7) 0.0375(3) Uani d . 1
O O12 0.27976(8) 0.77243(19) 0.51112(8) 0.0473(3) Uani d . 1
C C1 0.38118(10) 0.1995(2) 0.38123(9) 0.0355(3) Uani d . 1
H H1 0.3724 0.0431 0.3477 0.043 Uiso calc R 1
C C2 0.46917(10) 0.3235(3) 0.36818(10) 0.0391(3) Uani d . 1
H H2A 0.4735 0.4856 0.3953 0.047 Uiso calc R 1
H H2B 0.5258 0.2339 0.4035 0.047 Uiso calc R 1
C C3 0.46945(10) 0.3429(3) 0.26603(10) 0.0367(3) Uani d . 1
C C12 0.26556(10) 0.6016(2) 0.45865(10) 0.0369(3) Uani d . 1
C C13 0.20198(10) 0.3884(3) 0.45679(11) 0.0410(3) Uani d . 1
H H13A 0.1371 0.4401 0.4534 0.049 Uiso calc R 1
H H13B 0.2265 0.2884 0.5132 0.049 Uiso calc R 1
C C14 0.20369(10) 0.2517(3) 0.36801(10) 0.0389(3) Uani d . 1
H H14A 0.1457 0.2826 0.3164 0.047 Uiso calc R 1
H H14B 0.2096 0.0781 0.3801 0.047 Uiso calc R 1
C C15 0.29174(10) 0.3504(2) 0.34409(9) 0.0345(3) Uani d . 1
H H15 0.2776 0.3701 0.2748 0.041 Uiso calc R 1
C C31 0.53744(9) 0.5110(3) 0.24057(10) 0.0369(3) Uani d . 1
C C32 0.55196(12) 0.4892(3) 0.15187(11) 0.0505(4) Uani d . 1
H H32 0.5200 0.3685 0.1101 0.061 Uiso calc R 1
C C33 0.61305(13) 0.6438(4) 0.12478(13) 0.0596(5) Uani d . 1
H H33 0.6232 0.6269 0.0650 0.071 Uiso calc R 1
C C34 0.65933(13) 0.8236(4) 0.18532(13) 0.0571(5) Uani d . 1
H H34 0.7007 0.9292 0.1666 0.069 Uiso calc R 1
C C35 0.64510(12) 0.8480(3) 0.27262(13) 0.0538(4) Uani d . 1
H H35 0.6762 0.9715 0.3134 0.065 Uiso calc R 1
C C36 0.58489(11) 0.6910(3) 0.30106(11) 0.0451(4) Uani d . 1
H H36 0.5762 0.7067 0.3615 0.054 Uiso calc R 1

loop_
_atom_site_aniso_label
_atom_site_aniso_U_11
_atom_site_aniso_U_22
_atom_site_aniso_U_33
_atom_site_aniso_U_12
_atom_site_aniso_U_13
_atom_site_aniso_U_23
O1 0.0462(6) 0.0428(6) 0.0341(5) -0.0025(5) 0.0043(4) 0.0065(4)
O3 0.0490(6) 0.0508(6) 0.0414(6) -0.0100(5) 0.0098(5) -0.0109(5)
O11 0.0423(5) 0.0283(5) 0.0437(5) -0.0019(4) 0.0149(4) 0.0028(4)
O12 0.0564(6) 0.0373(6) 0.0507(6) -0.0020(5) 0.0193(5) -0.0053(5)
C1 0.0394(7) 0.0322(7) 0.0313(7) 0.0001(5) 0.0044(5) -0.0001(5)
C2 0.0343(7) 0.0434(8) 0.0355(7) 0.0002(6) 0.0034(6) -0.0010(6)
C3 0.0332(6) 0.0358(7) 0.0384(7) 0.0041(5) 0.0058(5) -0.0036(6)
C12 0.0373(7) 0.0322(7) 0.0402(7) 0.0035(5) 0.0097(6) 0.0057(6)
C13 0.0407(7) 0.0385(8) 0.0450(8) -0.0017(6) 0.0142(6) 0.0071(6)
C14 0.0354(7) 0.0340(7) 0.0433(8) -0.0041(5) 0.0049(6) 0.0030(6)
C15 0.0386(7) 0.0311(6) 0.0307(6) -0.0021(5) 0.0049(5) 0.0009(5)
C31 0.0314(6) 0.0399(7) 0.0373(7) 0.0040(6) 0.0062(5) -0.0002(6)
C32 0.0486(9) 0.0595(10) 0.0434(8) -0.0045(8) 0.0134(7) -0.0072(7)
C33 0.0581(10) 0.0759(13) 0.0493(10) -0.0048(9) 0.0230(8) 0.0004(9)
C34 0.0487(9) 0.0627(11) 0.0619(11) -0.0070(8) 0.0190(8) 0.0097(9)
C35 0.0497(9) 0.0521(10) 0.0567(10) -0.0106(8) 0.0107(8) -0.0037(8)
C36 0.0439(8) 0.0483(9) 0.0417(8) -0.0041(7) 0.0101(6) -0.0035(7)

loop_
_atom_type_symbol
_atom_type_description
_atom_type_scat_dispersion_real
_atom_type_scat_dispersion_imag
_atom_type_scat_source
C C 0.0033 0.0016 'International Tables Vol C Tables 4.2.6.8 and 6.1.1.4'
H H 0.0000 0.0000 'International Tables Vol C Tables 4.2.6.8 and 6.1.1.4'
O O 0.0106 0.0060 'International Tables Vol C Tables 4.2.6.8 and 6.1.1.4'

loop_
_geom_angle_atom_site_label_1
_geom_angle_atom_site_label_2
_geom_angle_atom_site_label_3
_geom_angle
C1 O1 H1O 108.3
C12 O11 C15 110.87(10)
O1 C1 C15 109.70(11)
O1 C1 C2 107.29(11)
C15 C1 C2 112.27(12)
O1 C1 H1 109.2
C15 C1 H1 109.2
C2 C1 H1 109.2
C3 C2 C1 113.73(11)
C3 C2 H2A 108.8
C1 C2 H2A 108.8
C3 C2 H2B 108.8
C1 C2 H2B 108.8
H2A C2 H2B 107.7
O3 C3 C31 120.22(13)
O3 C3 C2 120.52(13)
C31 C3 C2 119.26(12)
O12 C12 O11 120.42(13)
O12 C12 C13 128.68(13)
O11 C12 C13 110.90(12)
C12 C13 C14 104.28(11)
C12 C13 H13A 110.9
C14 C13 H13A 110.9
C12 C13 H13B 110.9
C14 C13 H13B 110.9
H13A C13 H13B 108.9
C13 C14 C15 104.01(11)
C13 C14 H14A 111.0
C15 C14 H14A 111.0
C13 C14 H14B 111.0
C15 C14 H14B 111.0
H14A C14 H14B 109.0
O11 C15 C1 108.32(10)
O11 C15 C14 104.76(11)
C1 C15 C14 114.52(11)
O11 C15 H15 109.7
C1 C15 H15 109.7
C14 C15 H15 109.7
C32 C31 C36 119.00(14)
C32 C31 C3 118.46(13)
C36 C31 C3 122.53(13)
C33 C32 C31 120.36(16)
C33 C32 H32 119.8
C31 C32 H32 119.8
C32 C33 C34 120.11(16)
C32 C33 H33 119.9
C34 C33 H33 119.9
C35 C34 C33 120.09(16)
C35 C34 H34 120.0
C33 C34 H34 120.0
C34 C35 C36 120.20(16)
C34 C35 H35 119.9
C36 C35 H35 119.9
C35 C36 C31 120.22(15)
C35 C36 H36 119.9
C31 C36 H36 119.9

loop_
_geom_bond_atom_site_label_1
_geom_bond_atom_site_label_2
_geom_bond_distance
O1 C1 1.4241(16)
O1 H1O 0.8401
O3 C3 1.2169(17)
O11 C12 1.3409(17)
O11 C15 1.4600(16)
O12 C12 1.2047(18)
C1 C15 1.5196(19)
C1 C2 1.522(2)
C1 H1 0.9900
C2 C3 1.5123(19)
C2 H2A 0.9800
C2 H2B 0.9800
C3 C31 1.490(2)
C12 C13 1.503(2)
C13 C14 1.521(2)
C13 H13A 0.9800
C13 H13B 0.9800
C14 C15 1.533(2)
C14 H14A 0.9800
C14 H14B 0.9800
C15 H15 0.9900
C31 C32 1.390(2)
C31 C36 1.388(2)
C32 C33 1.380(3)
C32 H32 0.9400
C33 C34 1.381(3)
C33 H33 0.9400
C34 C35 1.369(3)
C34 H34 0.9400
C35 C36 1.388(2)
C35 H35 0.9400
C36 H36 0.9400

loop_
_geom_hbond_atom_site_label_D
_geom_hbond_atom_site_label_H
_geom_hbond_atom_site_label_A
_geom_hbond_site_symmetry_A
_geom_hbond_distance_DH
_geom_hbond_distance_HA
_geom_hbond_distance_DA
_geom_hbond_angle_DHA
_geom_hbond_publ_flag
O1 H1O O12 1_545 0.84 2.04 2.8750(16) 174 y
C2 H2A O11 1_555 0.98 2.46 2.8640(19) 104 y
C14 H14A O3 2_555 0.98 2.59 3.154(2) 117 y
C14 H14B O12 1_545 0.98 2.56 3.383(2) 142 y
C36 H36 O1 3_666 0.94 2.38 3.2787(19) 159 y

loop_
_geom_torsion_atom_site_label_1
_geom_torsion_atom_site_label_2
_geom_torsion_atom_site_label_3
_geom_torsion_atom_site_label_4
_geom_torsion
O1 C1 C2 C3 170.38(11)
C15 C1 C2 C3 -69.02(16)
C1 C2 C3 O3 -15.6(2)
C1 C2 C3 C31 164.79(12)
C15 O11 C12 O12 171.93(12)
C15 O11 C12 C13 -8.76(15)
O12 C12 C13 C14 172.88(14)
O11 C12 C13 C14 -6.36(15)
C12 C13 C14 C15 17.70(14)
C12 O11 C15 C1 -102.61(13)
C12 O11 C15 C14 20.04(14)
O1 C1 C15 O11 64.04(13)
C2 C1 C15 O11 -55.15(14)
O1 C1 C15 C14 -52.45(15)
C2 C1 C15 C14 -171.64(12)
C13 C14 C15 O11 -22.70(13)
C13 C14 C15 C1 95.83(13)
O3 C3 C31 C32 -13.6(2)
C2 C3 C31 C32 165.98(13)
O3 C3 C31 C36 164.87(14)
C2 C3 C31 C36 -15.5(2)
C36 C31 C32 C33 0.3(2)
C3 C31 C32 C33 178.88(16)
C31 C32 C33 C34 -0.8(3)
C32 C33 C34 C35 0.3(3)
C33 C34 C35 C36 0.6(3)
C34 C35 C36 C31 -1.1(3)
C32 C31 C36 C35 0.7(2)
C3 C31 C36 C35 -177.84(14)
